data_7708706
loop_
_publ_author_name
'Lahiri, Goutam Kumar'
'Bera, Sudip Kumar'

_publ_section_title
;
 Structural and electronic forms of doubly oxido/Pz and triply oxido/(Pz)2
 bridged mixed valent and isovalent diruthenium complexes (Pz=Pyrazolate)
;
_journal_name_full 'Dalton Transactions'
_journal_paper_doi 10.1039/D1DT03076K
_journal_year 2021
_chemical_formula_moiety 'C24 H30 N16 O Ru2'
_chemical_formula_sum 'C24 H30 N16 O Ru2'
_chemical_formula_weight 760.78
_space_group_crystal_system tetragonal
_space_group_IT_number 110
_space_group_name_Hall 'I 4bw -2c'
_space_group_name_H-M_alt 'I 41 c d'
_atom_sites_solution_hydrogens geom
_atom_sites_solution_primary dual
_audit_creation_date 2021-07-08
_audit_creation_method
;
Olex2 1.3
(compiled 2020.11.12 svn.r5f609507 for OlexSys, GUI svn.r6272)
;
_audit_update_record
;
2021-07-25 deposited with the CCDC.	2021-11-04 downloaded from the CCDC.
;
_cell_angle_alpha 90
_cell_angle_beta 90
_cell_angle_gamma 90
_cell_formula_units_Z 16
_cell_length_a 29.6769(4)
_cell_length_b 29.6769(4)
_cell_length_c 15.2915(4)
_cell_measurement_reflns_used 13797
_cell_measurement_temperature 293(2)
_cell_measurement_theta_max 30.7740
_cell_measurement_theta_min 2.7430
_cell_volume 13467.5(4)
_computing_cell_refinement 'CrysAlisPro 1.171.39.46 (Rigaku OD, 2018)'
_computing_data_collection 'CrysAlisPro 1.171.39.46 (Rigaku OD, 2018)'
_computing_data_reduction 'CrysAlisPro 1.171.39.46 (Rigaku OD, 2018)'
_computing_molecular_graphics 'Olex2 1.3 (Dolomanov et al., 2009)'
_computing_publication_material 'Olex2 1.3 (Dolomanov et al., 2009)'
_computing_structure_refinement 'SHELXL 2018/3 (Sheldrick, 2015)'
_computing_structure_solution 'SHELXT 2014/4 (Sheldrick, 2014)'
_diffrn_ambient_temperature 293(2)
_diffrn_detector 'CCD plate'
_diffrn_measured_fraction_theta_full 0.995
_diffrn_measured_fraction_theta_max 0.995
_diffrn_measurement_details
;
List of Runs (angles in degrees, time in seconds):

  # Type    Start    End  Width  t~exp~   \w     \q     \k     \f   Frames
#--------------------------------------------------------------------------
  1  \w   -110.00  19.00   0.50    8.00    --  -20.00 -72.00-108.00  258
  2  \w    -47.00  70.00   0.50    8.00    --  -20.00  72.00-108.00  234
  3  \w    -30.00   0.00   0.50    8.00    --  -20.00   0.00-180.00   60
  4  \w    -30.00 -18.00   0.50    8.00    --  -20.00   0.00-180.00   24
;
_diffrn_measurement_device 'abstract diffractometer'
_diffrn_measurement_device_type 'dtrek-CrysAlisPro-abstract goniometer imported rigaku-d*trek images'
_diffrn_measurement_method '\w scans'
_diffrn_orient_matrix_type 'CrysAlisPro convention (1999,Acta A55,543-557)'
_diffrn_orient_matrix_UB_11 0.0099305000
_diffrn_orient_matrix_UB_12 0.0040042000
_diffrn_orient_matrix_UB_13 0.0414780000
_diffrn_orient_matrix_UB_21 -0.0072544000
_diffrn_orient_matrix_UB_22 -0.0215307000
_diffrn_orient_matrix_UB_23 0.0143863000
_diffrn_orient_matrix_UB_31 0.0205016000
_diffrn_orient_matrix_UB_32 -0.0095449000
_diffrn_orient_matrix_UB_33 -0.0150022000
_diffrn_radiation_monochromator graphite
_diffrn_radiation_probe x-ray
_diffrn_radiation_type 'Mo K\a'
_diffrn_radiation_wavelength 0.71073
_diffrn_reflns_av_R_equivalents 0.0786
_diffrn_reflns_av_unetI/netI 0.0522
_diffrn_reflns_Laue_measured_fraction_full 0.995
_diffrn_reflns_Laue_measured_fraction_max 0.995
_diffrn_reflns_limit_h_max 34
_diffrn_reflns_limit_h_min -35
_diffrn_reflns_limit_k_max 35
_diffrn_reflns_limit_k_min -35
_diffrn_reflns_limit_l_max 18
_diffrn_reflns_limit_l_min -18
_diffrn_reflns_number 35667
_diffrn_reflns_point_group_measured_fraction_full 0.996
_diffrn_reflns_point_group_measured_fraction_max 0.996
_diffrn_reflns_theta_full 24.999
_diffrn_reflns_theta_max 24.999
_diffrn_reflns_theta_min 2.170
_diffrn_source 'fine-focus sealed X-ray tube'
_diffrn_source_type 'Enhance (Mo) X-ray Source'
_exptl_absorpt_coefficient_mu 0.941
_exptl_absorpt_correction_T_max 1.00000
_exptl_absorpt_correction_T_min 0.72643
_exptl_absorpt_correction_type multi-scan
_exptl_absorpt_process_details
;
CrysAlisPro 1.171.39.46 (Rigaku Oxford Diffraction, 2018)
Empirical absorption correction using spherical harmonics,
 implemented in SCALE3 ABSPACK scaling algorithm.
;
_exptl_crystal_density_diffrn 1.497
_exptl_crystal_description block
_exptl_crystal_F_000 6080
_exptl_crystal_size_max 0.102
_exptl_crystal_size_mid 0.088
_exptl_crystal_size_min 0.054
_refine_diff_density_max 3.259
_refine_diff_density_min -1.391
_refine_diff_density_rms 0.217
_refine_ls_abs_structure_details
;
 Flack x determined using 1859 quotients [(I+)-(I-)]/[(I+)+(I-)]
 (Parsons, Flack and Wagner, Acta Cryst. B69 (2013) 249-259).
;
_refine_ls_abs_structure_Flack -0.04(3)
_refine_ls_extinction_method none
_refine_ls_goodness_of_fit_ref 1.077
_refine_ls_hydrogen_treatment constr
_refine_ls_matrix_type full
_refine_ls_number_parameters 388
_refine_ls_number_reflns 5912
_refine_ls_number_restraints 55
_refine_ls_restrained_S_all 1.074
_refine_ls_R_factor_all 0.0752
_refine_ls_R_factor_gt 0.0637
_refine_ls_shift/su_max 0.003
_refine_ls_shift/su_mean 0.000
_refine_ls_structure_factor_coef Fsqd
_refine_ls_weighting_details 'w=1/[\s^2^(Fo^2^)+(0.0991P)^2^+25.0135P] where P=(Fo^2^+2Fc^2^)/3'
_refine_ls_weighting_scheme calc
_refine_ls_wR_factor_gt 0.1603
_refine_ls_wR_factor_ref 0.1745
_reflns_Friedel_coverage 0.920
_reflns_Friedel_fraction_full 0.997
_reflns_Friedel_fraction_max 0.997
_reflns_number_gt 4800
_reflns_number_total 5912
_reflns_threshold_expression 'I > 2\s(I)'
_cod_data_source_file d1dt03076k2.cif
_cod_data_source_block 3a
_cod_original_cell_volume 13467.5(5)
_cod_database_code 7708706
_shelx_shelxl_version_number 2018/3
_shelx_space_group_comment
;
The symmetry employed for this shelxl refinement is uniquely defined
by the following loop, which should always be used as a source of
symmetry information in preference to the above space-group names.
They are only intended as comments.
;
_shelx_estimated_absorpt_t_max 0.951
_shelx_estimated_absorpt_t_min 0.910
_reflns_odcompleteness_completeness 95.19
_reflns_odcompleteness_iscentric 1
_reflns_odcompleteness_theta 31.11
_olex2_refinement_description
;
1. Fixed Uiso
 At 1.2 times of:
  All C(H) groups, All N(H) groups
2. Uiso/Uaniso restraints and constraints
Uanis(N4) \\sim Ueq: with sigma of 0.001 and sigma for terminal atoms of 0.001
Uanis(O1) \\sim Ueq: with sigma of 0.001 and sigma for terminal atoms of 0.001
Uanis(C23) \\sim Ueq, Uanis(C7) \\sim Ueq, Uanis(C8) \\sim Ueq, Uanis(C2) \\sim
Ueq, Uanis(N7) \\sim Ueq, Uanis(N1) \\sim Ueq: with sigma of 0.001 and sigma
for terminal atoms of 0.001
Uanis(C10) \\sim Ueq: with sigma of 0.001 and sigma for terminal atoms of 0.001
3.a Aromatic/amide H refined with riding coordinates:
 N10(H10), N2(H2), N6(H6), C3(H3), C8(H8), C2(H2A), C5(H5), C12(H12), C18(H18),
  C14(H14), C6(H6A), C1(H1), C9(H9), C23(H23), N8(H8A), C20(H20), C13(H13),
 C7(H7), C17(H17), C4(H4), C15(H15), C11(H11), C22(H22), C21(H21), C24(H24),
 C16(H16), C10(H10A), C19(H19)
;
_smtbx_masks_void_probe_radius 1.2
_smtbx_masks_void_truncation_radius 1.2
_olex2_submission_special_instructions 'No special instructions were received'
_oxdiff_exptl_absorpt_empirical_details
;
Empirical correction (ABSPACK) includes:
- Absorption correction using spherical harmonics
- Frame scaling
- Detector area scaling
;
_oxdiff_exptl_absorpt_empirical_full_max 1.289
_oxdiff_exptl_absorpt_empirical_full_min 0.794

loop_
_space_group_symop_operation_xyz
'x, y, z'
'-x+1/2, -y+1/2, z+1/2'
'-y, x+1/2, z+1/4'
'y+1/2, -x, z+3/4'
'x, -y, z+1/2'
'-x+1/2, y+1/2, z'
'-y, -x+1/2, z+3/4'
'y+1/2, x, z+1/4'
'x+1/2, y+1/2, z+1/2'
'-x+1, -y+1, z+1'
'-y+1/2, x+1, z+3/4'
'y+1, -x+1/2, z+5/4'
'x+1/2, -y+1/2, z+1'
'-x+1, y+1, z+1/2'
'-y+1/2, -x+1, z+5/4'
'y+1, x+1/2, z+3/4'

loop_
_atom_site_label
_atom_site_type_symbol
_atom_site_fract_x
_atom_site_fract_y
_atom_site_fract_z
_atom_site_U_iso_or_equiv
_atom_site_adp_type
_atom_site_occupancy
_atom_site_site_symmetry_order
_atom_site_calc_flag
_atom_site_refinement_flags_posn
_atom_site_refinement_flags_adp
_atom_site_refinement_flags_occupancy
_atom_site_disorder_assembly
_atom_site_disorder_group
Ru2 Ru 0.74938(3) 0.54655(3) 0.51640(6) 0.0149(3) Uani 1 1 d . . . . .
Ru1 Ru 0.74711(3) 0.43924(3) 0.51561(6) 0.0158(3) Uani 1 1 d . . . . .
N3 N 0.7475(3) 0.3790(4) 0.5904(7) 0.023(2) Uani 1 1 d . . . . .
O1 O 0.74835(19) 0.4932(2) 0.4487(6) 0.0159(18) Uani 1 1 d . U . . .
N4 N 0.7480(3) 0.3364(3) 0.5503(7) 0.022(2) Uani 1 1 d . U . . .
N10 N 0.7505(3) 0.5962(4) 0.6885(7) 0.026(2) Uani 1 1 d . . . . .
H10 H 0.752769 0.570390 0.713798 0.031 Uiso 1 1 calc R U . . .
N9 N 0.7494(3) 0.6034(3) 0.6010(7) 0.023(2) Uani 1 1 d . . . . .
N5 N 0.7975(3) 0.4140(3) 0.4333(6) 0.021(2) Uani 1 1 d . . . . .
N7 N 0.6997(3) 0.5770(3) 0.4410(6) 0.019(2) Uani 1 1 d . U . . .
N1 N 0.6957(3) 0.4135(3) 0.4323(6) 0.019(2) Uani 1 1 d . U . . .
N11 N 0.8013(3) 0.5746(3) 0.4415(6) 0.021(2) Uani 1 1 d . . . . .
N2 N 0.6867(3) 0.3692(3) 0.4211(8) 0.036(3) Uani 1 1 d . . . . .
H2 H 0.700982 0.347715 0.446627 0.043 Uiso 1 1 calc R U . . .
N6 N 0.8067(3) 0.3693(3) 0.4232(7) 0.026(2) Uani 1 1 d . . . . .
H6 H 0.792518 0.347761 0.449007 0.031 Uiso 1 1 calc R U . . .
N15 N 0.7946(3) 0.4685(3) 0.5907(6) 0.017(2) Uani 1 1 d . . . . .
C3 C 0.6527(4) 0.3633(4) 0.3652(8) 0.027(3) Uani 1 1 d . . . . .
H3 H 0.641279 0.335806 0.346277 0.032 Uiso 1 1 calc R U . . .
C8 C 0.8550(4) 0.4038(4) 0.3422(8) 0.028(3) Uani 1 1 d . U . . .
H8 H 0.878898 0.410196 0.304698 0.034 Uiso 1 1 calc R U . . .
C2 C 0.6383(4) 0.4035(4) 0.3418(8) 0.027(3) Uani 1 1 d . U . . .
H2A H 0.614394 0.410207 0.304639 0.033 Uiso 1 1 calc R U . . .
C5 C 0.7476(4) 0.3313(5) 0.6992(10) 0.035(3) Uani 1 1 d . . . . .
H5 H 0.747146 0.318797 0.754934 0.042 Uiso 1 1 calc R U . . .
C12 C 0.6655(4) 0.6244(5) 0.3553(8) 0.036(3) Uani 1 1 d . . . . .
H12 H 0.660132 0.649843 0.321272 0.043 Uiso 1 1 calc R U . . .
C18 C 0.8344(5) 0.6191(5) 0.3468(9) 0.041(4) Uani 1 1 d . . . . .
H18 H 0.839247 0.642985 0.308534 0.050 Uiso 1 1 calc R U . . .
C14 C 0.7444(4) 0.6694(4) 0.6696(10) 0.040(4) Uani 1 1 d . . . . .
H14 H 0.742299 0.700226 0.679890 0.048 Uiso 1 1 calc R U . . .
N14 N 0.7011(3) 0.5160(4) 0.5914(6) 0.020(2) Uani 1 1 d . . . . .
C6 C 0.7481(4) 0.3749(5) 0.6788(10) 0.033(3) Uani 1 1 d . . . . .
H6A H 0.748650 0.398668 0.718548 0.040 Uiso 1 1 calc R U . . .
C1 C 0.6669(4) 0.4344(4) 0.3851(9) 0.035(3) Uani 1 1 d . . . . .
H1 H 0.665079 0.465548 0.379943 0.042 Uiso 1 1 calc R U . . .
C9 C 0.8262(4) 0.4347(4) 0.3840(9) 0.031(3) Uani 1 1 d . . . . .
H9 H 0.827653 0.465826 0.377159 0.037 Uiso 1 1 calc R U . . .
C23 C 0.8533(4) 0.4889(4) 0.6726(8) 0.025(3) Uani 1 1 d . U . . .
H23 H 0.878798 0.487916 0.707787 0.030 Uiso 1 1 calc R U . . .
N8 N 0.7043(4) 0.6149(4) 0.3959(7) 0.039(3) Uani 1 1 d . . . . .
H8A H 0.728474 0.630866 0.393152 0.047 Uiso 1 1 calc R U . . .
N16 N 0.7971(3) 0.5140(3) 0.5907(6) 0.015(2) Uani 1 1 d . . . . .
C20 C 0.6438(4) 0.4961(4) 0.6766(9) 0.030(3) Uani 1 1 d . . . . .
H20 H 0.618872 0.497125 0.713359 0.036 Uiso 1 1 calc R U . . .
C13 C 0.7451(4) 0.6463(4) 0.5878(9) 0.031(3) Uani 1 1 d . . . . .
H13 H 0.742810 0.659915 0.533218 0.037 Uiso 1 1 calc R U . . .
N12 N 0.7954(3) 0.6102(3) 0.3881(7) 0.033(3) Uani 1 1 d . . . . .
C7 C 0.8407(4) 0.3637(4) 0.3679(8) 0.025(3) Uani 1 1 d . U . . .
H7 H 0.852497 0.336189 0.350101 0.030 Uiso 1 1 calc R U . . .
C17 C 0.8649(4) 0.5886(4) 0.3693(8) 0.031(3) Uani 1 1 d . . . . .
H17 H 0.894241 0.585831 0.348748 0.037 Uiso 1 1 calc R U . . .
N13 N 0.7003(3) 0.4705(3) 0.5931(6) 0.016(2) Uani 1 1 d . . . . .
C4 C 0.7480(4) 0.3073(4) 0.6172(9) 0.035(3) Uani 1 1 d . . . . .
H4 H 0.748221 0.276106 0.611617 0.042 Uiso 1 1 calc R U . . .
C15 C 0.7474(4) 0.6356(5) 0.7283(10) 0.035(3) Uani 1 1 d . . . . .
H15 H 0.747337 0.639574 0.788636 0.042 Uiso 1 1 calc R U . . .
C11 C 0.6358(4) 0.5920(4) 0.3714(9) 0.036(3) Uani 1 1 d . . . . .
H11 H 0.606823 0.589295 0.348738 0.044 Uiso 1 1 calc R U . . .
C22 C 0.8283(4) 0.4528(4) 0.6427(8) 0.022(3) Uani 1 1 d . . . . .
H22 H 0.833664 0.422675 0.656005 0.026 Uiso 1 1 calc R U . . .
C21 C 0.6668(4) 0.5322(4) 0.6412(7) 0.023(3) Uani 1 1 d . . . . .
H21 H 0.660022 0.562488 0.650067 0.027 Uiso 1 1 calc R U . . .
C24 C 0.8326(4) 0.5266(4) 0.6396(8) 0.023(3) Uani 1 1 d . . . . .
H24 H 0.841703 0.556197 0.649447 0.027 Uiso 1 1 calc R U . . .
C16 C 0.8431(4) 0.5616(4) 0.4306(9) 0.032(3) Uani 1 1 d . . . . .
H16 H 0.856438 0.537634 0.459897 0.038 Uiso 1 1 calc R U . . .
C10 C 0.6571(4) 0.5631(4) 0.4288(8) 0.030(3) Uani 1 1 d . U . . .
H10A H 0.644075 0.537998 0.454910 0.036 Uiso 1 1 calc R U . . .
C19 C 0.6659(4) 0.4576(4) 0.6456(8) 0.026(3) Uani 1 1 d . . . . .
H19 H 0.658116 0.428045 0.658767 0.031 Uiso 1 1 calc R U . . .

loop_
_atom_site_aniso_label
_atom_site_aniso_U_11
_atom_site_aniso_U_22
_atom_site_aniso_U_33
_atom_site_aniso_U_23
_atom_site_aniso_U_13
_atom_site_aniso_U_12
Ru2 0.0167(4) 0.0174(5) 0.0106(5) -0.0004(7) -0.0009(4) 0.0010(3)
Ru1 0.0174(4) 0.0176(4) 0.0124(5) 0.0001(7) 0.0003(5) 0.0002(4)
N3 0.021(5) 0.037(6) 0.012(5) 0.011(5) 0.005(4) -0.001(4)
O1 0.016(2) 0.016(2) 0.015(2) 0.0019(13) 0.0003(13) 0.0003(13)
N4 0.022(2) 0.021(3) 0.023(3) 0.0017(14) 0.0009(14) 0.0004(14)
N10 0.022(5) 0.026(6) 0.031(6) -0.008(5) -0.006(4) 0.006(4)
N9 0.024(5) 0.025(6) 0.019(5) -0.009(5) -0.007(4) 0.005(4)
N5 0.023(5) 0.013(5) 0.026(6) 0.004(4) 0.001(4) 0.005(4)
N7 0.020(2) 0.018(2) 0.020(2) 0.0001(14) 0.0004(14) 0.0004(14)
N1 0.020(2) 0.018(2) 0.019(2) -0.0001(14) 0.0000(14) -0.0001(14)
N11 0.024(5) 0.016(5) 0.022(5) -0.002(4) -0.005(4) 0.005(4)
N2 0.032(6) 0.015(5) 0.061(8) -0.016(5) -0.006(6) 0.000(4)
N6 0.027(5) 0.017(5) 0.034(6) -0.001(4) 0.007(5) 0.004(4)
N15 0.025(5) 0.014(5) 0.013(5) 0.003(4) 0.010(4) 0.008(4)
C3 0.026(6) 0.027(7) 0.027(7) -0.003(6) -0.005(6) -0.004(5)
C8 0.028(3) 0.029(3) 0.029(3) 0.0001(14) 0.0013(14) 0.0003(14)
C2 0.027(3) 0.028(3) 0.027(3) 0.0003(14) -0.0014(14) -0.0010(14)
C5 0.032(7) 0.035(8) 0.038(8) 0.015(7) -0.003(6) 0.003(5)
C12 0.043(8) 0.043(8) 0.022(7) 0.010(6) -0.001(6) 0.013(6)
C18 0.045(8) 0.038(8) 0.042(9) 0.014(7) 0.011(7) -0.015(7)
C14 0.057(9) 0.008(6) 0.054(10) -0.006(7) -0.005(7) 0.001(5)
N14 0.014(5) 0.038(6) 0.008(5) -0.004(5) -0.004(4) 0.009(4)
C6 0.037(7) 0.030(7) 0.034(8) -0.007(7) -0.004(6) 0.001(5)
C1 0.028(7) 0.009(6) 0.068(10) 0.011(6) -0.015(7) -0.006(5)
C9 0.039(7) 0.010(6) 0.045(8) 0.003(6) 0.014(7) -0.003(5)
C23 0.025(3) 0.025(3) 0.025(3) 0.0008(14) -0.0014(14) 0.0000(14)
N8 0.037(6) 0.041(7) 0.041(7) 0.024(6) -0.008(5) -0.002(5)
N16 0.017(5) 0.021(5) 0.008(5) -0.004(4) 0.000(4) -0.001(4)
C20 0.025(6) 0.037(7) 0.029(7) -0.007(6) 0.006(6) 0.002(5)
C13 0.037(7) 0.023(7) 0.032(8) 0.001(6) 0.000(6) -0.003(5)
N12 0.043(6) 0.024(6) 0.032(6) 0.014(5) 0.003(5) -0.002(5)
C7 0.025(3) 0.025(3) 0.025(3) -0.0010(14) 0.0010(14) 0.0009(14)
C17 0.027(6) 0.030(7) 0.037(8) -0.012(6) 0.005(6) -0.010(5)
N13 0.025(5) 0.010(4) 0.015(5) 0.005(4) -0.006(4) -0.001(4)
C4 0.031(7) 0.013(6) 0.060(10) -0.001(7) 0.002(6) 0.003(5)
C15 0.038(7) 0.038(8) 0.031(8) -0.002(7) -0.005(5) 0.011(6)
C11 0.025(6) 0.026(7) 0.059(10) -0.002(6) -0.011(6) 0.014(5)
C22 0.022(6) 0.012(6) 0.031(7) -0.006(5) -0.007(5) 0.009(5)
C21 0.025(6) 0.028(6) 0.015(6) -0.007(5) 0.003(5) 0.009(5)
C24 0.020(6) 0.025(6) 0.024(6) -0.008(5) -0.001(5) 0.003(5)
C16 0.033(7) 0.019(6) 0.044(8) -0.001(6) 0.009(6) 0.002(5)
C10 0.031(3) 0.029(3) 0.031(3) 0.0002(14) -0.0008(14) 0.0007(14)
C19 0.023(6) 0.029(7) 0.026(7) -0.015(6) 0.005(5) -0.015(5)

loop_
_atom_type_symbol
_atom_type_description
_atom_type_scat_dispersion_real
_atom_type_scat_dispersion_imag
_atom_type_scat_source
C C 0.0033 0.0016 'International Tables Vol C Tables 4.2.6.8 and 6.1.1.4'
H H 0.0000 0.0000 'International Tables Vol C Tables 4.2.6.8 and 6.1.1.4'
N N 0.0061 0.0033 'International Tables Vol C Tables 4.2.6.8 and 6.1.1.4'
O O 0.0106 0.0060 'International Tables Vol C Tables 4.2.6.8 and 6.1.1.4'
Ru Ru -1.2594 0.8363 'International Tables Vol C Tables 4.2.6.8 and 6.1.1.4'

loop_
_geom_angle_atom_site_label_1
_geom_angle_atom_site_label_2
_geom_angle_atom_site_label_3
_geom_angle
_geom_angle_site_symmetry_1
_geom_angle_site_symmetry_3
_geom_angle_publ_flag
O1 Ru2 N9 175.6(4) . . ?
O1 Ru2 N7 92.8(3) . . ?
O1 Ru2 N11 92.6(3) . . ?
O1 Ru2 N14 85.7(4) . . ?
O1 Ru2 N16 85.4(3) . . ?
N7 Ru2 N9 89.6(4) . . ?
N7 Ru2 N11 92.6(4) . . ?
N11 Ru2 N9 91.0(4) . . ?
N14 Ru2 N9 90.6(4) . . ?
N14 Ru2 N7 90.4(4) . . ?
N14 Ru2 N11 176.6(4) . . ?
N14 Ru2 N16 88.0(4) . . ?
N16 Ru2 N9 92.1(4) . . ?
N16 Ru2 N7 177.7(3) . . ?
N16 Ru2 N11 89.0(4) . . ?
N3 Ru1 N1 91.4(4) . . ?
O1 Ru1 N3 178.6(3) . . ?
O1 Ru1 N5 87.9(3) . . ?
O1 Ru1 N1 89.7(3) . . ?
O1 Ru1 N15 86.0(3) . . ?
O1 Ru1 N13 86.8(3) . . ?
N5 Ru1 N3 91.1(4) . . ?
N5 Ru1 N1 91.4(4) . . ?
N15 Ru1 N3 93.0(4) . . ?
N15 Ru1 N5 89.8(3) . . ?
N15 Ru1 N1 175.5(3) . . ?
N15 Ru1 N13 87.1(4) . . ?
N13 Ru1 N3 94.2(4) . . ?
N13 Ru1 N5 174.0(3) . . ?
N13 Ru1 N1 91.4(4) . . ?
N4 N3 Ru1 121.5(7) . . ?
C6 N3 Ru1 127.7(10) . . ?
C6 N3 N4 110.8(10) . . ?
Ru2 O1 Ru1 114.2(4) . . ?
C4 N4 N3 104.2(10) . . ?
N9 N10 H10 125.9 . . ?
C15 N10 H10 125.9 . . ?
C15 N10 N9 108.2(11) . . ?
N10 N9 Ru2 118.4(8) . . ?
C13 N9 Ru2 133.2(9) . . ?
C13 N9 N10 108.2(11) . . ?
N6 N5 Ru1 123.9(7) . . ?
C9 N5 Ru1 130.7(8) . . ?
C9 N5 N6 105.4(9) . . ?
N8 N7 Ru2 125.8(8) . . ?
N8 N7 C10 106.5(10) . . ?
C10 N7 Ru2 127.7(8) . . ?
N2 N1 Ru1 124.6(7) . . ?
C1 N1 Ru1 129.9(8) . . ?
C1 N1 N2 105.5(10) . . ?
N12 N11 Ru2 123.2(7) . . ?
C16 N11 Ru2 130.6(8) . . ?
C16 N11 N12 106.1(10) . . ?
N1 N2 H2 124.5 . . ?
C3 N2 N1 111.1(10) . . ?
C3 N2 H2 124.5 . . ?
N5 N6 H6 124.9 . . ?
C7 N6 N5 110.1(10) . . ?
C7 N6 H6 124.9 . . ?
N16 N15 Ru1 118.0(7) . . ?
N16 N15 C22 107.5(9) . . ?
C22 N15 Ru1 134.5(7) . . ?
N2 C3 H3 126.3 . . ?
C2 C3 N2 107.5(11) . . ?
C2 C3 H3 126.3 . . ?
C9 C8 H8 127.6 . . ?
C7 C8 H8 127.6 . . ?
C7 C8 C9 104.8(11) . . ?
C3 C2 H2A 127.3 . . ?
C3 C2 C1 105.3(11) . . ?
C1 C2 H2A 127.3 . . ?
C6 C5 H5 127.0 . . ?
C6 C5 C4 106.1(13) . . ?
C4 C5 H5 127.0 . . ?
N8 C12 H12 125.3 . . ?
C11 C12 H12 125.3 . . ?
C11 C12 N8 109.4(12) . . ?
N12 C18 H18 125.4 . . ?
C17 C18 H18 125.4 . . ?
C17 C18 N12 109.3(12) . . ?
C13 C14 H14 128.5 . . ?
C15 C14 H14 128.5 . . ?
C15 C14 C13 103.0(12) . . ?
N13 N14 Ru2 117.7(7) . . ?
N13 N14 C21 109.3(10) . . ?
C21 N14 Ru2 133.0(9) . . ?
N3 C6 H6A 125.7 . . ?
C5 C6 N3 108.5(13) . . ?
C5 C6 H6A 125.7 . . ?
N1 C1 C2 110.6(10) . . ?
N1 C1 H1 124.7 . . ?
C2 C1 H1 124.7 . . ?
N5 C9 C8 110.9(10) . . ?
N5 C9 H9 124.6 . . ?
C8 C9 H9 124.6 . . ?
C22 C23 H23 127.1 . . ?
C24 C23 H23 127.1 . . ?
C24 C23 C22 105.8(11) . . ?
N7 N8 C12 109.4(11) . . ?
N7 N8 H8A 125.3 . . ?
C12 N8 H8A 125.3 . . ?
N15 N16 Ru2 115.5(6) . . ?
C24 N16 Ru2 135.6(8) . . ?
C24 N16 N15 108.8(9) . . ?
C21 C20 H20 127.2 . . ?
C21 C20 C19 105.6(11) . . ?
C19 C20 H20 127.2 . . ?
N9 C13 C14 109.7(12) . . ?
N9 C13 H13 125.1 . . ?
C14 C13 H13 125.1 . . ?
C18 N12 N11 109.1(11) . . ?
N6 C7 H7 125.6 . . ?
C8 C7 N6 108.8(11) . . ?
C8 C7 H7 125.6 . . ?
C18 C17 H17 127.7 . . ?
C18 C17 C16 104.5(11) . . ?
C16 C17 H17 127.7 . . ?
N14 N13 Ru1 115.5(6) . . ?
N14 N13 C19 107.8(9) . . ?
C19 N13 Ru1 136.6(7) . . ?
N4 C4 C5 110.3(12) . . ?
N4 C4 H4 124.9 . . ?
C5 C4 H4 124.9 . . ?
N10 C15 C14 110.9(12) . . ?
N10 C15 H15 124.6 . . ?
C14 C15 H15 124.6 . . ?
C12 C11 H11 127.4 . . ?
C12 C11 C10 105.2(11) . . ?
C10 C11 H11 127.4 . . ?
N15 C22 C23 108.8(10) . . ?
N15 C22 H22 125.6 . . ?
C23 C22 H22 125.6 . . ?
N14 C21 C20 108.3(11) . . ?
N14 C21 H21 125.8 . . ?
C20 C21 H21 125.8 . . ?
C23 C24 H24 125.5 . . ?
N16 C24 C23 109.0(11) . . ?
N16 C24 H24 125.5 . . ?
N11 C16 C17 110.9(11) . . ?
N11 C16 H16 124.6 . . ?
C17 C16 H16 124.6 . . ?
N7 C10 C11 109.2(11) . . ?
N7 C10 H10A 125.4 . . ?
C11 C10 H10A 125.4 . . ?
C20 C19 H19 125.5 . . ?
N13 C19 C20 108.9(10) . . ?
N13 C19 H19 125.5 . . ?

loop_
_geom_bond_atom_site_label_1
_geom_bond_atom_site_label_2
_geom_bond_distance
_geom_bond_site_symmetry_2
_geom_bond_publ_flag
Ru2 O1 1.893(8) . ?
Ru2 N9 2.126(10) . ?
Ru2 N7 2.077(9) . ?
Ru2 N11 2.094(10) . ?
Ru2 N14 2.047(10) . ?
Ru2 N16 2.057(10) . ?
Ru1 N3 2.123(10) . ?
Ru1 O1 1.900(8) . ?
Ru1 N5 2.094(9) . ?
Ru1 N1 2.129(9) . ?
Ru1 N15 2.013(9) . ?
Ru1 N13 2.048(9) . ?
N3 N4 1.405(15) . ?
N3 C6 1.357(18) . ?
N4 C4 1.339(16) . ?
N10 H10 0.8600 . ?
N10 N9 1.355(14) . ?
N10 C15 1.323(18) . ?
N9 C13 1.295(17) . ?
N5 N6 1.365(13) . ?
N5 C9 1.292(15) . ?
N7 N8 1.326(14) . ?
N7 C10 1.343(15) . ?
N1 N2 1.351(13) . ?
N1 C1 1.280(14) . ?
N11 N12 1.346(13) . ?
N11 C16 1.308(15) . ?
N2 H2 0.8600 . ?
N2 C3 1.333(15) . ?
N6 H6 0.8600 . ?
N6 C7 1.327(15) . ?
N15 N16 1.353(13) . ?
N15 C22 1.361(14) . ?
C3 H3 0.9300 . ?
C3 C2 1.318(17) . ?
C8 H8 0.9300 . ?
C8 C9 1.408(16) . ?
C8 C7 1.324(16) . ?
C2 H2A 0.9300 . ?
C2 C1 1.413(16) . ?
C5 H5 0.9300 . ?
C5 C6 1.33(2) . ?
C5 C4 1.44(2) . ?
C12 H12 0.9300 . ?
C12 N8 1.339(16) . ?
C12 C11 1.328(18) . ?
C18 H18 0.9300 . ?
C18 N12 1.344(16) . ?
C18 C17 1.325(19) . ?
C14 H14 0.9300 . ?
C14 C13 1.43(2) . ?
C14 C15 1.35(2) . ?
N14 N13 1.352(14) . ?
N14 C21 1.358(14) . ?
C6 H6A 0.9300 . ?
C1 H1 0.9300 . ?
C9 H9 0.9300 . ?
C23 H23 0.9300 . ?
C23 C22 1.381(16) . ?
C23 C24 1.372(15) . ?
N8 H8A 0.8600 . ?
N16 C24 1.346(15) . ?
C20 H20 0.9300 . ?
C20 C21 1.382(16) . ?
C20 C19 1.399(16) . ?
C13 H13 0.9300 . ?
C7 H7 0.9300 . ?
C17 H17 0.9300 . ?
C17 C16 1.392(17) . ?
N13 C19 1.355(14) . ?
C4 H4 0.9300 . ?
C15 H15 0.9300 . ?
C11 H11 0.9300 . ?
C11 C10 1.381(17) . ?
C22 H22 0.9300 . ?
C21 H21 0.9300 . ?
C24 H24 0.9300 . ?
C16 H16 0.9300 . ?
C10 H10A 0.9300 . ?
C19 H19 0.9300 . ?

loop_
_geom_torsion_atom_site_label_1
_geom_torsion_atom_site_label_2
_geom_torsion_atom_site_label_3
_geom_torsion_atom_site_label_4
_geom_torsion
_geom_torsion_site_symmetry_1
_geom_torsion_site_symmetry_2
_geom_torsion_site_symmetry_3
_geom_torsion_site_symmetry_4
_geom_torsion_publ_flag
Ru2 N9 C13 C14 175.8(8) . . . . ?
Ru2 N7 N8 C12 -179.9(8) . . . . ?
Ru2 N7 C10 C11 -177.7(8) . . . . ?
Ru2 N11 N12 C18 -177.8(9) . . . . ?
Ru2 N11 C16 C17 175.4(8) . . . . ?
Ru2 N14 N13 Ru1 -2.1(9) . . . . ?
Ru2 N14 N13 C19 -179.5(7) . . . . ?
Ru2 N14 C21 C20 178.8(8) . . . . ?
Ru2 N16 C24 C23 -178.2(8) . . . . ?
Ru1 N3 N4 C4 -179.8(7) . . . . ?
Ru1 N3 C6 C5 179.3(8) . . . . ?
Ru1 N5 N6 C7 -179.2(8) . . . . ?
Ru1 N5 C9 C8 178.0(8) . . . . ?
Ru1 N1 N2 C3 179.9(8) . . . . ?
Ru1 N1 C1 C2 -178.5(8) . . . . ?
Ru1 N15 N16 Ru2 2.5(9) . . . . ?
Ru1 N15 N16 C24 -175.7(7) . . . . ?
Ru1 N15 C22 C23 174.5(8) . . . . ?
Ru1 N13 C19 C20 -175.5(8) . . . . ?
N3 N4 C4 C5 -0.1(12) . . . . ?
N4 N3 C6 C5 -1.7(13) . . . . ?
N10 N9 C13 C14 1.5(13) . . . . ?
N9 N10 C15 C14 -0.1(13) . . . . ?
N5 Ru1 O1 Ru2 -133.9(4) . . . . ?
N5 N6 C7 C8 1.3(14) . . . . ?
N7 Ru2 O1 Ru1 -133.9(4) . . . . ?
N1 Ru1 O1 Ru2 134.8(4) . . . . ?
N1 N2 C3 C2 -2.1(14) . . . . ?
N11 Ru2 O1 Ru1 133.4(4) . . . . ?
N2 N1 C1 C2 0.0(15) . . . . ?
N2 C3 C2 C1 1.9(14) . . . . ?
N6 N5 C9 C8 -1.0(14) . . . . ?
N15 Ru1 O1 Ru2 -43.9(3) . . . . ?
N15 N16 C24 C23 -0.6(13) . . . . ?
C3 C2 C1 N1 -1.2(16) . . . . ?
C12 C11 C10 N7 -4.3(15) . . . . ?
C18 C17 C16 N11 2.2(15) . . . . ?
N14 Ru2 O1 Ru1 -43.7(4) . . . . ?
N14 N13 C19 C20 1.0(12) . . . . ?
C6 N3 N4 C4 1.1(12) . . . . ?
C6 C5 C4 N4 -0.9(14) . . . . ?
C1 N1 N2 C3 1.3(14) . . . . ?
C9 N5 N6 C7 -0.2(13) . . . . ?
C9 C8 C7 N6 -1.8(14) . . . . ?
N8 N7 C10 C11 3.0(13) . . . . ?
N8 C12 C11 C10 3.8(16) . . . . ?
N16 Ru2 O1 Ru1 44.6(4) . . . . ?
N16 N15 C22 C23 -2.5(12) . . . . ?
C13 C14 C15 N10 1.0(14) . . . . ?
N12 N11 C16 C17 -0.4(14) . . . . ?
N12 C18 C17 C16 -3.1(16) . . . . ?
C7 C8 C9 N5 1.7(15) . . . . ?
C17 C18 N12 N11 3.0(16) . . . . ?
N13 Ru1 O1 Ru2 43.4(4) . . . . ?
N13 N14 C21 C20 0.6(13) . . . . ?
C4 C5 C6 N3 1.6(13) . . . . ?
C15 N10 N9 Ru2 -176.1(7) . . . . ?
C15 N10 N9 C13 -0.9(12) . . . . ?
C15 C14 C13 N9 -1.6(14) . . . . ?
C11 C12 N8 N7 -2.1(16) . . . . ?
C22 N15 N16 Ru2 -179.9(7) . . . . ?
C22 N15 N16 C24 1.9(11) . . . . ?
C22 C23 C24 N16 -0.9(14) . . . . ?
C21 N14 N13 Ru1 176.4(7) . . . . ?
C21 N14 N13 C19 -1.0(11) . . . . ?
C21 C20 C19 N13 -0.6(14) . . . . ?
C24 C23 C22 N15 2.1(14) . . . . ?
C16 N11 N12 C18 -1.6(14) . . . . ?
C10 N7 N8 C12 -0.6(14) . . . . ?
C19 C20 C21 N14 0.0(14) . . . . ?

loop_
_smtbx_masks_void_nr
_smtbx_masks_void_average_x
_smtbx_masks_void_average_y
_smtbx_masks_void_average_z
_smtbx_masks_void_volume
_smtbx_masks_void_count_electrons
_smtbx_masks_void_content
1 0.000 0.000 -0.342 594.9 524.3 ?
2 0.016 0.250 0.022 18.9 18.7 ?
3 -0.016 0.250 0.522 18.9 18.7 ?
4 0.000 0.500 -0.215 594.9 524.3 ?
5 -0.016 0.750 0.022 18.9 18.6 ?
6 0.016 0.750 0.522 18.9 18.6 ?
7 0.250 -0.016 0.272 18.9 18.8 ?
8 0.250 0.016 0.772 18.9 18.5 ?
9 0.250 0.484 0.272 18.9 18.8 ?
10 0.250 0.516 0.772 18.9 18.5 ?
11 0.500 0.000 -0.288 594.9 524.3 ?
12 0.500 0.500 -0.223 594.9 524.3 ?
13 0.484 0.250 0.522 18.9 18.6 ?
14 0.484 0.750 0.022 18.9 18.7 ?
15 0.516 0.250 0.022 18.9 18.6 ?
16 0.516 0.750 0.522 18.9 18.7 ?
17 0.750 0.016 0.272 18.9 18.5 ?
18 0.750 -0.016 0.772 18.9 18.8 ?
19 0.750 0.484 0.772 18.9 18.8 ?
20 0.750 0.516 0.272 18.9 18.5 ?
